data_9001222
loop_
_publ_author_name
'Alexander, V. D.'

_publ_section_title
;
 Iron distribution in staurolite at room and low temperatures
 sample at low temperature (liquid N2)
;
_journal_name_full 'American Mineralogist'
_journal_page_first 610
_journal_page_last 619
_journal_volume 74
_journal_year 1989
_chemical_formula_sum 'Al4.499 Fe0.581 H Mg0.233 Mn0.02 O12 Si1.804 Ti0.022 Zn0.163'
_chemical_name_mineral Staurolite
_space_group_IT_number 12
_symmetry_space_group_name_Hall '-C 2y'
_symmetry_space_group_name_H-M 'C 1 2/m 1'
_cell_angle_alpha 90
_cell_angle_beta 90.39
_cell_angle_gamma 90
_cell_formula_units_Z 4
_cell_length_a 7.871
_cell_length_b 16.587
_cell_length_c 5.661
_cell_volume 739.062
_database_code_amcsd 0001246
_exptl_crystal_density_diffrn 3.738
_cod_original_formula_sum 'Al4.499 Ti.022 Zn.163 Mg.233 Fe.581 Si1.804 Mn.02 O12 H'
_cod_database_code 9001222

loop_
_space_group_symop_operation_xyz
x,y,z
1/2+x,1/2+y,z
x,-y,z
1/2+x,1/2-y,z
-x,y,-z
1/2-x,1/2+y,-z
-x,-y,-z
1/2-x,1/2-y,-z

loop_
_atom_site_aniso_label
_atom_site_aniso_U_11
_atom_site_aniso_U_22
_atom_site_aniso_U_33
_atom_site_aniso_U_12
_atom_site_aniso_U_13
_atom_site_aniso_U_23
Al1 0.01290 0.00480 0.01370 0.00000 -0.00030 0.00000
Ti 0.01290 0.00480 0.01370 0.00000 -0.00030 0.00000
Zn 0.01290 0.00480 0.01370 0.00000 -0.00030 0.00000
Mg 0.01290 0.00480 0.01370 0.00000 -0.00030 0.00000
Fe 0.01290 0.00480 0.01370 0.00000 -0.00030 0.00000
Si 0.00310 0.00560 0.00310 -0.00010 0.00000 0.00000
Al3 0.00310 0.00560 0.00310 -0.00010 0.00000 0.00000
Al1A 0.00170 0.00350 0.00030 0.00000 0.00000 0.00000
Al1B 0.00280 0.00440 0.00110 0.00000 0.00030 0.00000
Al2 0.00270 0.00480 0.00370 0.00000 0.00000 0.00010
Al3A 0.00790 0.00670 0.00790 0.00000 0.00230 0.00000
Fe3A 0.00790 0.00670 0.00790 0.00000 0.00230 0.00000
Al3B 0.00430 0.00460 0.00670 0.00000 -0.00210 0.00000
Fe3B 0.00430 0.00460 0.00670 0.00000 -0.00210 0.00000
O1A 0.01070 0.00690 0.00570 0.00000 0.00170 0.00000
O-H1B 0.01300 0.00780 0.00640 0.00000 0.00020 0.00000
O2A 0.00510 0.00740 0.00530 0.00050 -0.00030 0.00000
O2B 0.00600 0.00680 0.00480 -0.00020 0.00050 0.00040
O3 0.00570 0.00870 0.00970 0.00040 -0.00040 0.00000
O4 0.00560 0.00690 0.00500 0.00050 -0.00020 0.00020
O5 0.00400 0.00800 0.00330 -0.00140 -0.00040 -0.00030

loop_
_atom_site_label
_atom_site_fract_x
_atom_site_fract_y
_atom_site_fract_z
_atom_site_occupancy
_atom_site_U_iso_or_equiv
Al1 0.39010 0.00000 0.24720 0.01800 ?
Ti 0.39010 0.00000 0.24720 0.02200 ?
Zn 0.39010 0.00000 0.24720 0.16300 ?
Mg 0.39010 0.00000 0.24720 0.23300 ?
Fe 0.39010 0.00000 0.24720 0.53500 ?
Si 0.13420 0.16620 0.24820 0.90200 ?
Al3 0.13420 0.16620 0.24820 0.09800 ?
Al1A 0.50000 0.17510 0.00000 0.95000 ?
Al1B 0.50000 0.17490 0.50000 0.96000 ?
Al2 0.26270 0.41040 0.25180 0.97000 ?
Al3A 0.00000 0.00000 0.00000 0.57200 ?
Fe3A 0.00000 0.00000 0.00000 0.04800 ?
Al3B 0.00000 0.00000 0.50000 0.29800 ?
Fe3B 0.00000 0.00000 0.50000 0.02300 ?
Mn1 0.50000 0.00000 0.00000 0.02500 0.00100
Fe1 0.50000 0.00000 0.00000 0.01500 0.00100
Mn2 0.50000 0.00000 0.50000 0.01500 0.01760
Fe2 0.50000 0.00000 0.50000 0.00500 0.01760
O1A 0.23320 0.00000 0.96280 1.00000 ?
O-H1B 0.23610 0.00000 0.53390 1.00000 ?
O2A 0.25590 0.16140 0.01500 1.00000 ?
O2B 0.25470 0.16090 0.48370 1.00000 ?
O3 0.00160 0.08890 0.24460 1.00000 ?
O4 0.02170 0.24920 0.24920 1.00000 ?
O5 0.52700 0.09960 0.24960 1.00000 ?

loop_
_cod_changelog_entry_id
_cod_changelog_entry_author
_cod_changelog_entry_date
_cod_changelog_entry_text
1
;cod-tools version 3.10.1
Id: cif_fix_AMCSD_aniso_labels 10200 2024-08-01 14:09:44Z saulius
;
2024-08-02T12:19:59+03:00
;Changed the following '_atom_site_aniso_label' values:
'OH1B' -> 'O-H1B'
;
2
;cod-tools version 3.10.1
Id: cif_fix_AMCSD_atom_labels 10224 2024-08-07 11:09:31Z saulius
;
2024-08-07T19:38:10+03:00
;Changed the following '_atom_site_label' values:
the first duplicated label 'Al'  converted to 'Al1'
duplicated label 'Al' at index 6 converted to 'Al3'
;

loop_
_cod_related_entry_id
_cod_related_entry_database
_cod_related_entry_code
1 AMCSD 0001246
